data_7704499
loop_
_publ_author_name
'Cabelof, Alyssa C.'
'Carta, Veronica'
'Chen, Chun-Hsing'
'Caulton, Kenneth G.'

_publ_section_title
;
 Nitrogen oxyanion reduction by Co(ii) augmented by a proton responsive
 ligand: recruiting multiple metals.
;
_journal_issue 23
_journal_name_full 'Dalton transactions (Cambridge, England : 2003)'
_journal_page_first 7891
_journal_page_last 7896
_journal_paper_doi 10.1039/d0dt01298j
_journal_volume 49
_journal_year 2020
_chemical_formula_moiety 'C23 H29 Co N5 O3 P, 0.25(C2 H3 N)'
_chemical_formula_sum 'C23.5 H29.75 Co N5.25 O3 P'
_chemical_formula_weight 523.67
_space_group_crystal_system tetragonal
_space_group_IT_number 114
_space_group_name_Hall 'P -4 2n'
_space_group_name_H-M_alt 'P -4 21 c'
_atom_sites_solution_hydrogens mixed
_audit_creation_date 2020-05-14
_audit_creation_method
;
Olex2 1.3
(compiled 2020.02.04 svn.rd84adfe8 for OlexSys, GUI svn.r6032)
;
_audit_update_record
;
2020-05-15 deposited with the CCDC.	2020-05-25 downloaded from the CCDC.
;
_cell_angle_alpha 90
_cell_angle_beta 90
_cell_angle_gamma 90
_cell_formula_units_Z 8
_cell_length_a 17.002(4)
_cell_length_b 17.002(4)
_cell_length_c 17.320(4)
_cell_measurement_reflns_used 1460
_cell_measurement_temperature 173
_cell_measurement_theta_max 19.34
_cell_measurement_theta_min 2.35
_cell_volume 5007(2)
_computing_cell_refinement 'SAINT V8.38A (?, 2016)'
_computing_data_reduction 'SAINT V8.38A (?, 2016)'
_computing_molecular_graphics 'Olex2 1.3 (Dolomanov et al., 2009)'
_computing_publication_material 'Olex2 1.3 (Dolomanov et al., 2009)'
_computing_structure_refinement 'XL  (Sheldrick, 2008)'
_computing_structure_solution 'SHELXT 2014/5 (Sheldrick, 2014)'
_diffrn_ambient_temperature 173.0
_diffrn_measured_fraction_theta_full 0.998
_diffrn_measured_fraction_theta_max 0.998
_diffrn_measurement_device_type 'Bruker APEX-II CCD'
_diffrn_measurement_method '\f and \w scans'
_diffrn_radiation_type MoK\a
_diffrn_radiation_wavelength 0.71073
_diffrn_reflns_av_R_equivalents 0.1195
_diffrn_reflns_av_unetI/netI 0.1522
_diffrn_reflns_Laue_measured_fraction_full 0.998
_diffrn_reflns_Laue_measured_fraction_max 0.998
_diffrn_reflns_limit_h_max 12
_diffrn_reflns_limit_h_min -20
_diffrn_reflns_limit_k_max 16
_diffrn_reflns_limit_k_min -16
_diffrn_reflns_limit_l_max 20
_diffrn_reflns_limit_l_min -14
_diffrn_reflns_number 15185
_diffrn_reflns_point_group_measured_fraction_full 0.998
_diffrn_reflns_point_group_measured_fraction_max 0.998
_diffrn_reflns_theta_full 25.065
_diffrn_reflns_theta_max 25.065
_diffrn_reflns_theta_min 1.678
_exptl_absorpt_coefficient_mu 0.784
_exptl_absorpt_correction_T_max 0.7452
_exptl_absorpt_correction_T_min 0.4877
_exptl_absorpt_correction_type multi-scan
_exptl_absorpt_process_details 'Apex3 (Bruker, 2016)'
_exptl_crystal_colour 'dark red'
_exptl_crystal_colour_modifier dark
_exptl_crystal_colour_primary red
_exptl_crystal_density_diffrn 1.390
_exptl_crystal_description plate
_exptl_crystal_F_000 2188
_exptl_crystal_preparation Synthesized
_exptl_crystal_size_max 0.09
_exptl_crystal_size_mid 0.08
_exptl_crystal_size_min 0.02
_refine_diff_density_max 0.462
_refine_diff_density_min -0.378
_refine_diff_density_rms 0.091
_refine_ls_abs_structure_details
;
 Refined as an inversion twin.
;
_refine_ls_abs_structure_Flack 0.16(6)
_refine_ls_extinction_method none
_refine_ls_goodness_of_fit_ref 1.058
_refine_ls_hydrogen_treatment constr
_refine_ls_matrix_type full
_refine_ls_number_parameters 352
_refine_ls_number_reflns 4437
_refine_ls_number_restraints 240
_refine_ls_restrained_S_all 1.035
_refine_ls_R_factor_all 0.1382
_refine_ls_R_factor_gt 0.0756
_refine_ls_shift/su_max 0.000
_refine_ls_shift/su_mean 0.000
_refine_ls_structure_factor_coef Fsqd
_refine_ls_weighting_details 'w=1/[\s^2^(Fo^2^)+(0.0702P)^2^+2.8174P] where P=(Fo^2^+2Fc^2^)/3'
_refine_ls_weighting_scheme calc
_refine_ls_wR_factor_gt 0.1529
_refine_ls_wR_factor_ref 0.1762
_reflns_Friedel_coverage 0.803
_reflns_Friedel_fraction_full 0.998
_reflns_Friedel_fraction_max 0.998
_reflns_number_gt 2753
_reflns_number_total 4437
_reflns_threshold_expression 'I > 2\s(I)'
_cod_data_source_file d0dt01298j2.cif
_cod_data_source_block 19074
_cod_depositor_comments 'Adding full bibliography for 7704499--7704501.cif.'
_cod_original_cell_volume 5006(3)
_cod_original_formula_sum 'C23.50 H29.75 Co N5.25 O3 P'
_cod_database_code 7704499
_shelx_shelxl_version_number 2017/1
_shelx_space_group_comment
;
The symmetry employed for this shelxl refinement is uniquely defined
by the following loop, which should always be used as a source of
symmetry information in preference to the above space-group names.
They are only intended as comments.
;
_shelx_estimated_absorpt_t_max 0.984
_shelx_estimated_absorpt_t_min 0.933
_olex2_refinement_description
;
1. Twinned data refinement
 Scales: 0.84(6)
 0.16(6)
2. Fixed Uiso
 At 1.2 times of:
  All C(H) groups, All C(H,H) groups
 At 1.5 times of:
  All C(H,H,H) groups
3. Shared sites
{C6A, C6B}
{C2A, C2B}
4. Restrained distances
 N1S-C2S
 1.13 with sigma of 0.02
 N1S-C3S
 2.58 with sigma of 0.02
 Co1A-P1 \\sim Co1B-P1
 with sigma of 0.02
 Co1A-N1A \\sim Co1B-N1B
 with sigma of 0.02
 Co1A-N4A \\sim Co1B-N4B
 with sigma of 0.02
 Co1A-N5A \\sim Co1B-N5B
 with sigma of 0.02
5. Restrained planarity
 C6B, N1B, C2B, C3B, C4B, C5B
 with sigma of 0.1
6. Rigid bond restraints
 N1A, C2A, C3A, C4A, C5A, C6A
 with sigma for 1-2 distances of 0.01 and sigma for 1-3 distances of 0.01
 N1B, C2B, C3B, C4B, C5B, C6B
 with sigma for 1-2 distances of 0.01 and sigma for 1-3 distances of 0.01
7. Uiso/Uaniso restraints and constraints
N4A \\sim O1A \\sim O2A \\sim N4B \\sim O1B \\sim O2B: within 2A with sigma of
0.04 and sigma for terminal atoms of 0.08 within 2A
Uanis(Co1A) = Uanis(Co1B)
Uanis(O1A) = Uanis(O1B)
Uanis(O2A) = Uanis(O2B)
Uanis(O3A) = Uanis(O3B)
Uanis(N4A) = Uanis(N4B)
Uanis(N5A) = Uanis(N5B)
Uanis(N1A) = Uanis(N1B)
Uanis(C1A) = Uanis(C1B)
Uanis(C2A) = Uanis(C2B)
Uanis(C3A) = Uanis(C3B)
Uanis(C4A) = Uanis(C4B)
Uanis(C5A) = Uanis(C5B)
Uanis(C6A) = Uanis(C6B)
Uanis(C16A) = Uanis(C16B)
Uanis(C17A) = Uanis(C17B)
Uanis(C18A) = Uanis(C18B)
Uanis(C19A) = Uanis(C19B)
Uanis(C20A) = Uanis(C20B)
Uanis(C21A) = Uanis(C21B)
Uanis(C22A) = Uanis(C22B)
Uanis(C23A) = Uanis(C23B)
Uiso(N1S) = Uiso(C2S)
Uiso(N1S) = Uiso(C2S) = Uiso(C3S)
8. Same fragment restrains
{N4A, O1A, O2A} sigma for 1-2: 0.02, 1-3: 0.04
as in
{N4B, O1B, O2B}
{C20A, C21A, C22A, C23A} sigma for 1-2: 0.02, 1-3: 0.04
{C16A, C17A, C19A, C18A} sigma for 1-2: 0.02, 1-3: 0.04
{C16A, C18A, C17A, C19A} sigma for 1-2: 0.02, 1-3: 0.04
{C16A, C18A, C19A, C17A} sigma for 1-2: 0.02, 1-3: 0.04
{C16A, C19A, C17A, C18A} sigma for 1-2: 0.02, 1-3: 0.04
{C16A, C19A, C18A, C17A} sigma for 1-2: 0.02, 1-3: 0.04
as in
{C16A, C17A, C18A, C19A}
{C16A, C17A, C18A, C19A} sigma for 1-2: 0.02, 1-3: 0.04
{C20A, C21A, C23A, C22A} sigma for 1-2: 0.02, 1-3: 0.04
{C20A, C22A, C21A, C23A} sigma for 1-2: 0.02, 1-3: 0.04
{C20A, C22A, C23A, C21A} sigma for 1-2: 0.02, 1-3: 0.04
{C20A, C23A, C21A, C22A} sigma for 1-2: 0.02, 1-3: 0.04
{C20A, C23A, C22A, C21A} sigma for 1-2: 0.02, 1-3: 0.04
as in
{C20A, C21A, C22A, C23A}
{C16A, C17A, C18A, C19A} sigma for 1-2: 0.02, 1-3: 0.04
{C20A, C21A, C22A, C23A} sigma for 1-2: 0.02, 1-3: 0.04
as in
{C16B, C17B, C18B, C19B}
{C16A, C17A, C18A, C19A} sigma for 1-2: 0.02, 1-3: 0.04
{C20A, C21A, C22A, C23A} sigma for 1-2: 0.02, 1-3: 0.04
as in
{C20B, C21B, C22B, C23B}
9. Others
 Sof(Co1B)=Sof(N4B)=Sof(O1B)=Sof(O2B)=Sof(N5B)=Sof(O3B)=Sof(C1B)=Sof(H1BA)=
 Sof(H1BB)=Sof(N1B)=Sof(C2B)=Sof(C3B)=Sof(H3B)=Sof(C4B)=Sof(H4B)=Sof(C5B)=
 Sof(H5B)=Sof(C6B)=Sof(C16B)=Sof(C17B)=Sof(H17D)=Sof(H17E)=Sof(H17F)=Sof(C18B)=
 Sof(H18D)=Sof(H18E)=Sof(H18F)=Sof(C19B)=Sof(H19D)=Sof(H19E)=Sof(H19F)=
 Sof(C20B)=Sof(C21B)=Sof(H21D)=Sof(H21E)=Sof(H21F)=Sof(C22B)=Sof(H22D)=
 Sof(H22E)=Sof(H22F)=Sof(C23B)=Sof(H23D)=Sof(H23E)=Sof(H23F)=1-FVAR(1)
 Sof(Co1A)=Sof(N4A)=Sof(O1A)=Sof(O2A)=Sof(N5A)=Sof(O3A)=Sof(C1A)=Sof(H1AA)=
 Sof(H1AB)=Sof(N1A)=Sof(C2A)=Sof(C3A)=Sof(H3A)=Sof(C4A)=Sof(H4A)=Sof(C5A)=
 Sof(H5A)=Sof(C6A)=Sof(C16A)=Sof(C17A)=Sof(H17A)=Sof(H17B)=Sof(H17C)=Sof(C18A)=
 Sof(H18A)=Sof(H18B)=Sof(H18C)=Sof(C19A)=Sof(H19A)=Sof(H19B)=Sof(H19C)=
 Sof(C20A)=Sof(C21A)=Sof(H21A)=Sof(H21B)=Sof(H21C)=Sof(C22A)=Sof(H22A)=
 Sof(H22B)=Sof(H22C)=Sof(C23A)=Sof(H23A)=Sof(H23B)=Sof(H23C)=FVAR(1)
 Fixed Sof: N1S(0.25) C2S(0.25) C3S(0.25) H3SA(0.25) H3SB(0.25) H3SC(0.25)
10.a Riding coordinates:
 C21A(H21A,H21B,H21C), C22A(H22A,H22B,H22C), C23A(H23A,H23B,H23C), C17B(H17D,
 H17E,H17F), C18B(H18D,H18E,H18F), C19B(H19D,H19E,H19F), C21B(H21D,H21E,H21F),
 C22B(H22D,H22E,H22F), C23B(H23D,H23E,H23F), C3S(H3SA,H3SB,H3SC)
10.b Secondary CH2 refined with riding coordinates:
 C1A(H1AA,H1AB), C1B(H1BA,H1BB)
10.c Aromatic/amide H refined with riding coordinates:
 C3A(H3A), C4A(H4A), C5A(H5A), C3B(H3B), C4B(H4B), C5B(H5B), C8(H8), C11(H11),
 C12(H12), C13(H13), C14(H14), C15(H15)
10.d Fitted hexagon refined as free rotating group:
 N1A(C2A,C3A,C4A,C5A,C6A), N1B(C2B,C3B,C4B,C5B,C6B)
10.e Idealised Me refined as rotating group:
 C17A(H17A,H17B,H17C), C18A(H18A,H18B,H18C), C19A(H19A,H19B,H19C)
;
_olex2_submission_special_instructions 'No special instructions were received'

loop_
_space_group_symop_operation_xyz
'x, y, z'
'-x, -y, z'
'y, -x, -z'
'-y, x, -z'
'-x+1/2, y+1/2, -z+1/2'
'x+1/2, -y+1/2, -z+1/2'
'-y+1/2, -x+1/2, z+1/2'
'y+1/2, x+1/2, z+1/2'

loop_
_atom_site_label
_atom_site_type_symbol
_atom_site_fract_x
_atom_site_fract_y
_atom_site_fract_z
_atom_site_U_iso_or_equiv
_atom_site_adp_type
_atom_site_occupancy
_atom_site_site_symmetry_order
_atom_site_calc_flag
_atom_site_refinement_flags_posn
_atom_site_refinement_flags_adp
_atom_site_refinement_flags_occupancy
_atom_site_disorder_assembly
_atom_site_disorder_group
Co1A Co 0.79861(11) 0.39375(10) 0.40529(9) 0.0244(5) Uani 0.885(3) 1 d D . P A 1
N4A N 0.7809(10) 0.3234(7) 0.3229(6) 0.026(3) Uani 0.885(3) 1 d D U P A 1
O1A O 0.8333(6) 0.2925(7) 0.2830(6) 0.033(3) Uani 0.885(3) 1 d D U P A 1
O2A O 0.7099(6) 0.3072(7) 0.3101(6) 0.034(2) Uani 0.885(3) 1 d D U P A 1
N5A N 0.9022(6) 0.3983(7) 0.3909(6) 0.035(3) Uani 0.885(3) 1 d D . P A 1
O3A O 0.9462(7) 0.4265(7) 0.4356(7) 0.063(3) Uani 0.885(3) 1 d . . P A 1
C1A C 0.8007(9) 0.5767(10) 0.4183(10) 0.034(4) Uani 0.885(3) 1 d . . P A 1
H1AA H 0.857174 0.587398 0.409385 0.040 Uiso 0.885(3) 1 calc R U P A 1
H1AB H 0.771545 0.626934 0.414576 0.040 Uiso 0.885(3) 1 calc R U P A 1
N1A N 0.7939(5) 0.4591(5) 0.4973(3) 0.030(2) Uani 0.885(3) 1 d DG U P A 1
C2A C 0.7890(5) 0.5408(5) 0.4970(4) 0.039(3) Uani 0.885(3) 1 d G U P A 1
C3A C 0.7810(6) 0.5815(4) 0.5661(5) 0.032(3) Uani 0.885(3) 1 d G U P A 1
H3A H 0.777639 0.637304 0.565855 0.038 Uiso 0.885(3) 1 calc R U P A 1
C4A C 0.7777(7) 0.5407(5) 0.6355(4) 0.032(4) Uani 0.885(3) 1 d G U P A 1
H4A H 0.772194 0.568543 0.682767 0.038 Uiso 0.885(3) 1 calc R U P A 1
C5A C 0.7826(6) 0.4591(6) 0.6359(3) 0.031(3) Uani 0.885(3) 1 d G U P A 1
H5A H 0.780365 0.431154 0.683336 0.037 Uiso 0.885(3) 1 calc R U P A 1
C6A C 0.7907(5) 0.4183(4) 0.5668(4) 0.033(3) Uani 0.885(3) 1 d G U P A 1
Co1B Co 0.7356(9) 0.3923(7) 0.4113(6) 0.0244(5) Uani 0.115(3) 1 d D . P A 2
N4B N 0.743(6) 0.331(6) 0.320(4) 0.026(3) Uani 0.115(3) 1 d D U P A 2
O1B O 0.811(5) 0.312(7) 0.296(7) 0.033(3) Uani 0.115(3) 1 d D U P A 2
O2B O 0.687(5) 0.290(6) 0.293(6) 0.034(2) Uani 0.115(3) 1 d D U P A 2
N5B N 0.637(3) 0.429(6) 0.414(7) 0.035(3) Uani 0.115(3) 1 d D . P A 2
O3B O 0.599(6) 0.425(6) 0.454(5) 0.063(3) Uani 0.115(3) 1 d . . P A 2
C1B C 0.768(9) 0.567(10) 0.417(10) 0.034(4) Uani 0.115(3) 1 d . . P A 2
H1BA H 0.806204 0.608175 0.402514 0.040 Uiso 0.115(3) 1 calc R U P A 2
H1BB H 0.715959 0.592651 0.420528 0.040 Uiso 0.115(3) 1 calc R U P A 2
N1B N 0.784(3) 0.459(4) 0.490(4) 0.030(2) Uani 0.115(3) 1 d DG U P A 2
C2B C 0.7890(5) 0.5408(5) 0.4970(4) 0.039(3) Uani 0.115(3) 1 d G U P A 2
C3B C 0.797(5) 0.584(4) 0.553(5) 0.032(3) Uani 0.115(3) 1 d G U P A 2
H3B H 0.797585 0.639515 0.548538 0.038 Uiso 0.115(3) 1 calc R U P A 2
C4B C 0.804(7) 0.546(6) 0.624(4) 0.032(4) Uani 0.115(3) 1 d G U P A 2
H4B H 0.811108 0.575683 0.669586 0.038 Uiso 0.115(3) 1 calc R U P A 2
C5B C 0.801(5) 0.464(6) 0.627(3) 0.031(3) Uani 0.115(3) 1 d G U P A 2
H5B H 0.807062 0.440011 0.676405 0.037 Uiso 0.115(3) 1 calc R U P A 2
C6B C 0.7907(5) 0.4183(4) 0.5668(4) 0.033(3) Uani 0.115(3) 1 d G U P A 2
P1 P 0.76356(19) 0.50623(19) 0.34528(14) 0.0314(8) Uani 1 1 d D . . . .
N2 N 0.7847(6) 0.2336(5) 0.4758(4) 0.026(2) Uani 1 1 d . . . . .
N3 N 0.7866(6) 0.3120(5) 0.4804(4) 0.028(2) Uani 1 1 d . . . . .
C7 C 0.7884(6) 0.3367(6) 0.5550(5) 0.021(3) Uani 1 1 d . . . . .
C8 C 0.7883(5) 0.2690(6) 0.6007(5) 0.023(2) Uani 1 1 d . . . . .
H8 H 0.789909 0.265884 0.655412 0.028 Uiso 1 1 calc R U . . .
C9 C 0.7852(6) 0.2081(7) 0.5490(5) 0.024(3) Uani 1 1 d . . . . .
C10 C 0.7849(6) 0.1229(6) 0.5652(5) 0.021(3) Uani 1 1 d . . . . .
C11 C 0.7811(8) 0.0666(7) 0.5069(6) 0.042(3) Uani 1 1 d . . . . .
H11 H 0.779082 0.083717 0.454696 0.050 Uiso 1 1 calc R U . . .
C12 C 0.7801(9) -0.0105(8) 0.5216(7) 0.054(4) Uani 1 1 d . . . . .
H12 H 0.774160 -0.046672 0.480158 0.064 Uiso 1 1 calc R U . . .
C13 C 0.7876(8) -0.0386(8) 0.5968(8) 0.050(4) Uani 1 1 d . . . . .
H13 H 0.787821 -0.093482 0.607338 0.060 Uiso 1 1 calc R U . . .
C14 C 0.7946(8) 0.0154(7) 0.6553(6) 0.041(3) Uani 1 1 d . . . . .
H14 H 0.802042 -0.002210 0.706812 0.049 Uiso 1 1 calc R U . . .
C15 C 0.7911(7) 0.0949(7) 0.6402(6) 0.037(3) Uani 1 1 d . . . . .
H15 H 0.792977 0.131121 0.681878 0.044 Uiso 1 1 calc R U . . .
C16A C 0.6534(8) 0.5140(7) 0.3449(7) 0.041(4) Uani 0.885(3) 1 d D . P A 1
C17A C 0.6203(11) 0.4678(8) 0.4134(11) 0.058(5) Uani 0.885(3) 1 d D . P A 1
H17A H 0.562742 0.467622 0.410852 0.087 Uiso 0.885(3) 1 calc R U P A 1
H17B H 0.637230 0.492577 0.461755 0.087 Uiso 0.885(3) 1 calc R U P A 1
H17C H 0.639798 0.413566 0.411598 0.087 Uiso 0.885(3) 1 calc R U P A 1
C18A C 0.6268(10) 0.5993(8) 0.3522(10) 0.065(5) Uani 0.885(3) 1 d D . P A 1
H18A H 0.569229 0.601685 0.350561 0.097 Uiso 0.885(3) 1 calc R U P A 1
H18B H 0.648569 0.630094 0.309402 0.097 Uiso 0.885(3) 1 calc R U P A 1
H18C H 0.645475 0.620998 0.401317 0.097 Uiso 0.885(3) 1 calc R U P A 1
C19A C 0.6185(10) 0.4785(8) 0.2716(8) 0.054(5) Uani 0.885(3) 1 d D . P A 1
H19A H 0.616906 0.421065 0.276499 0.081 Uiso 0.885(3) 1 calc R U P A 1
H19B H 0.651093 0.492967 0.227208 0.081 Uiso 0.885(3) 1 calc R U P A 1
H19C H 0.564998 0.498572 0.264150 0.081 Uiso 0.885(3) 1 calc R U P A 1
C20A C 0.8082(8) 0.5384(7) 0.2526(6) 0.034(3) Uani 0.885(3) 1 d D . P A 1
C21A C 0.8977(9) 0.5507(10) 0.2665(8) 0.059(5) Uani 0.885(3) 1 d D . P A 1
H21A H 0.921832 0.571504 0.219366 0.089 Uiso 0.885(3) 1 d R U P A 1
H21B H 0.922022 0.500254 0.279736 0.089 Uiso 0.885(3) 1 d R U P A 1
H21C H 0.905632 0.588054 0.308866 0.089 Uiso 0.885(3) 1 d R U P A 1
C22A C 0.7744(9) 0.6165(8) 0.2235(9) 0.051(5) Uani 0.885(3) 1 d D . P A 1
H22A H 0.796906 0.629066 0.172863 0.077 Uiso 0.885(3) 1 d R U P A 1
H22B H 0.786956 0.658586 0.260053 0.077 Uiso 0.885(3) 1 d R U P A 1
H22C H 0.717176 0.611406 0.218823 0.077 Uiso 0.885(3) 1 d R U P A 1
C23A C 0.7990(11) 0.4753(7) 0.1903(7) 0.057(5) Uani 0.885(3) 1 d D . P A 1
H23A H 0.745802 0.453267 0.192882 0.086 Uiso 0.885(3) 1 d R U P A 1
H23B H 0.837592 0.433357 0.198912 0.086 Uiso 0.885(3) 1 d R U P A 1
H23C H 0.807552 0.498617 0.139212 0.086 Uiso 0.885(3) 1 d R U P A 1
C16B C 0.691(5) 0.547(4) 0.257(4) 0.041(4) Uani 0.115(3) 1 d D . P A 2
C17B C 0.732(6) 0.620(5) 0.222(8) 0.058(5) Uani 0.115(3) 1 d D . P A 2
H17D H 0.770178 0.611566 0.180559 0.087 Uiso 0.115(3) 1 d R U P A 2
H17E H 0.752678 0.657136 0.259569 0.087 Uiso 0.115(3) 1 d R U P A 2
H17F H 0.682848 0.640766 0.199729 0.087 Uiso 0.115(3) 1 d R U P A 2
C18B C 0.602(5) 0.566(6) 0.257(8) 0.065(5) Uani 0.115(3) 1 d D . P A 2
H18D H 0.587484 0.513490 0.277092 0.097 Uiso 0.115(3) 1 d R U P A 2
H18E H 0.566974 0.579990 0.214882 0.097 Uiso 0.115(3) 1 d R U P A 2
H18F H 0.597444 0.604400 0.298952 0.097 Uiso 0.115(3) 1 d R U P A 2
C19B C 0.704(6) 0.479(4) 0.200(6) 0.054(5) Uani 0.115(3) 1 d D . P A 2
H19D H 0.756875 0.478058 0.178844 0.081 Uiso 0.115(3) 1 d R U P A 2
H19E H 0.665555 0.488728 0.159044 0.081 Uiso 0.115(3) 1 d R U P A 2
H19F H 0.692245 0.427708 0.224344 0.081 Uiso 0.115(3) 1 d R U P A 2
C20B C 0.872(4) 0.519(4) 0.329(3) 0.034(3) Uani 0.115(3) 1 d D . P A 2
C21B C 0.899(7) 0.605(4) 0.329(5) 0.059(5) Uani 0.115(3) 1 d D . P A 2
H21D H 0.948037 0.609346 0.358374 0.089 Uiso 0.115(3) 1 d R U P A 2
H21E H 0.858587 0.637956 0.352074 0.089 Uiso 0.115(3) 1 d R U P A 2
H21F H 0.908487 0.621566 0.275384 0.089 Uiso 0.115(3) 1 d R U P A 2
C22B C 0.920(7) 0.473(5) 0.388(4) 0.051(5) Uani 0.115(3) 1 d D . P A 2
H22D H 0.900016 0.419319 0.391461 0.077 Uiso 0.115(3) 1 d R U P A 2
H22E H 0.915216 0.499329 0.437761 0.077 Uiso 0.115(3) 1 d R U P A 2
H22F H 0.975776 0.471709 0.372431 0.077 Uiso 0.115(3) 1 d R U P A 2
C23B C 0.887(8) 0.484(5) 0.248(3) 0.057(5) Uani 0.115(3) 1 d D . P A 2
H23D H 0.935813 0.453030 0.250356 0.086 Uiso 0.115(3) 1 d R U P A 2
H23E H 0.893192 0.526390 0.210336 0.086 Uiso 0.115(3) 1 d R U P A 2
H23F H 0.843343 0.450040 0.233316 0.086 Uiso 0.115(3) 1 d R U P A 2
N1S N 0.488(5) 0.527(3) -0.117(2) 0.089(16) Uiso 0.25 1 d D . P B -1
C2S C 0.506(7) 0.522(6) -0.053(4) 0.089(16) Uiso 0.25 1 d D . P B -1
C3S C 0.515(8) 0.499(10) 0.028(3) 0.089(16) Uiso 0.25 1 d D . P B -1
H3SA H 0.498683 0.444810 0.039589 0.134 Uiso 0.25 1 d R U P B -1
H3SB H 0.475503 0.535710 0.047129 0.134 Uiso 0.25 1 d R U P B -1
H3SC H 0.565783 0.509560 0.052169 0.134 Uiso 0.25 1 d R U P B -1

loop_
_atom_site_aniso_label
_atom_site_aniso_U_11
_atom_site_aniso_U_22
_atom_site_aniso_U_33
_atom_site_aniso_U_23
_atom_site_aniso_U_13
_atom_site_aniso_U_12
Co1A 0.0339(12) 0.0194(10) 0.0198(6) -0.0016(7) -0.0038(9) 0.0004(9)
N4A 0.037(8) 0.016(6) 0.023(6) 0.005(4) -0.006(6) 0.012(6)
O1A 0.046(7) 0.030(8) 0.024(5) -0.005(5) 0.004(5) 0.014(5)
O2A 0.029(7) 0.033(8) 0.041(6) -0.009(5) -0.009(5) -0.002(6)
N5A 0.022(7) 0.043(8) 0.039(7) 0.011(6) 0.001(5) -0.003(6)
O3A 0.053(8) 0.066(9) 0.071(7) -0.011(6) -0.006(6) -0.020(6)
C1A 0.038(12) 0.023(8) 0.040(7) 0.002(6) -0.015(10) 0.008(10)
N1A 0.040(7) 0.021(5) 0.030(4) -0.001(4) -0.008(5) -0.006(5)
C2A 0.059(10) 0.032(6) 0.026(5) 0.000(4) -0.006(6) -0.005(7)
C3A 0.043(10) 0.023(6) 0.029(7) -0.005(4) 0.006(6) -0.001(6)
C4A 0.033(11) 0.032(6) 0.031(5) -0.004(5) 0.010(6) -0.017(7)
C5A 0.038(10) 0.034(6) 0.020(5) 0.001(5) 0.001(6) -0.011(7)
C6A 0.049(9) 0.032(6) 0.019(4) -0.006(4) -0.013(5) 0.001(6)
Co1B 0.0339(12) 0.0194(10) 0.0198(6) -0.0016(7) -0.0038(9) 0.0004(9)
N4B 0.037(8) 0.016(6) 0.023(6) 0.005(4) -0.006(6) 0.012(6)
O1B 0.046(7) 0.030(8) 0.024(5) -0.005(5) 0.004(5) 0.014(5)
O2B 0.029(7) 0.033(8) 0.041(6) -0.009(5) -0.009(5) -0.002(6)
N5B 0.022(7) 0.043(8) 0.039(7) 0.011(6) 0.001(5) -0.003(6)
O3B 0.053(8) 0.066(9) 0.071(7) -0.011(6) -0.006(6) -0.020(6)
C1B 0.038(12) 0.023(8) 0.040(7) 0.002(6) -0.015(10) 0.008(10)
N1B 0.040(7) 0.021(5) 0.030(4) -0.001(4) -0.008(5) -0.006(5)
C2B 0.059(10) 0.032(6) 0.026(5) 0.000(4) -0.006(6) -0.005(7)
C3B 0.043(10) 0.023(6) 0.029(7) -0.005(4) 0.006(6) -0.001(6)
C4B 0.033(11) 0.032(6) 0.031(5) -0.004(5) 0.010(6) -0.017(7)
C5B 0.038(10) 0.034(6) 0.020(5) 0.001(5) 0.001(6) -0.011(7)
C6B 0.049(9) 0.032(6) 0.019(4) -0.006(4) -0.013(5) 0.001(6)
P1 0.043(2) 0.0249(19) 0.0261(12) -0.0006(13) -0.0023(14) 0.0033(16)
N2 0.041(7) 0.015(5) 0.023(5) 0.003(4) -0.001(4) 0.001(5)
N3 0.039(7) 0.026(6) 0.019(4) 0.003(4) -0.009(4) 0.002(5)
C7 0.022(7) 0.018(6) 0.025(5) -0.002(4) 0.001(5) -0.011(5)
C8 0.012(6) 0.036(7) 0.022(5) -0.004(5) -0.003(5) 0.000(5)
C9 0.020(6) 0.030(7) 0.024(5) -0.004(5) -0.005(4) 0.008(6)
C10 0.012(6) 0.025(7) 0.027(5) -0.002(4) 0.000(4) 0.003(5)
C11 0.074(11) 0.026(7) 0.026(6) 0.001(5) 0.002(6) -0.006(7)
C12 0.082(12) 0.036(9) 0.043(7) 0.007(6) -0.003(7) -0.006(9)
C13 0.054(10) 0.047(8) 0.049(7) 0.016(7) 0.006(8) -0.013(7)
C14 0.061(9) 0.037(8) 0.024(5) 0.002(5) 0.004(6) -0.002(7)
C15 0.038(8) 0.038(8) 0.035(6) 0.004(5) 0.003(6) 0.005(7)
C16A 0.040(9) 0.019(9) 0.064(9) -0.003(7) -0.003(7) -0.001(7)
C17A 0.047(11) 0.014(9) 0.112(14) -0.003(10) 0.003(11) 0.003(8)
C18A 0.052(12) 0.034(11) 0.108(13) 0.006(10) 0.001(10) 0.008(9)
C19A 0.060(12) 0.023(9) 0.079(10) -0.002(7) -0.037(9) 0.007(8)
C20A 0.046(10) 0.022(8) 0.033(6) 0.002(6) 0.001(6) 0.004(7)
C21A 0.061(13) 0.059(12) 0.057(9) 0.017(8) 0.020(9) 0.014(10)
C22A 0.070(13) 0.031(9) 0.053(8) 0.018(7) -0.004(9) -0.003(9)
C23A 0.112(16) 0.026(9) 0.033(7) 0.000(6) 0.010(9) 0.005(10)
C16B 0.040(9) 0.019(9) 0.064(9) -0.003(7) -0.003(7) -0.001(7)
C17B 0.047(11) 0.014(9) 0.112(14) -0.003(10) 0.003(11) 0.003(8)
C18B 0.052(12) 0.034(11) 0.108(13) 0.006(10) 0.001(10) 0.008(9)
C19B 0.060(12) 0.023(9) 0.079(10) -0.002(7) -0.037(9) 0.007(8)
C20B 0.046(10) 0.022(8) 0.033(6) 0.002(6) 0.001(6) 0.004(7)
C21B 0.061(13) 0.059(12) 0.057(9) 0.017(8) 0.020(9) 0.014(10)
C22B 0.070(13) 0.031(9) 0.053(8) 0.018(7) -0.004(9) -0.003(9)
C23B 0.112(16) 0.026(9) 0.033(7) 0.000(6) 0.010(9) 0.005(10)

loop_
_atom_type_symbol
_atom_type_description
_atom_type_scat_dispersion_real
_atom_type_scat_dispersion_imag
_atom_type_scat_source
C C 0.0033 0.0016 'International Tables Vol C Tables 4.2.6.8 and 6.1.1.4'
H H 0.0000 0.0000 'International Tables Vol C Tables 4.2.6.8 and 6.1.1.4'
N N 0.0061 0.0033 'International Tables Vol C Tables 4.2.6.8 and 6.1.1.4'
O O 0.0106 0.0060 'International Tables Vol C Tables 4.2.6.8 and 6.1.1.4'
P P 0.1023 0.0942 'International Tables Vol C Tables 4.2.6.8 and 6.1.1.4'
Co Co 0.3494 0.9721 'International Tables Vol C Tables 4.2.6.8 and 6.1.1.4'

loop_
_geom_angle_atom_site_label_1
_geom_angle_atom_site_label_2
_geom_angle_atom_site_label_3
_geom_angle
_geom_angle_site_symmetry_1
_geom_angle_site_symmetry_3
_geom_angle_publ_flag
N4A Co1A N1A 167.4(6) . . ?
N4A Co1A P1 98.5(4) . . ?
N4A Co1A N3 92.1(4) . . ?
N5A Co1A N4A 94.6(6) . . ?
N5A Co1A N1A 97.5(5) . . ?
N5A Co1A P1 99.2(4) . . ?
N5A Co1A N3 103.5(4) . . ?
N1A Co1A P1 83.2(3) . . ?
N3 Co1A N1A 81.6(4) . . ?
N3 Co1A P1 154.1(3) . . ?
O1A N4A Co1A 125.0(10) . . ?
O1A N4A O2A 119.8(10) . . ?
O2A N4A Co1A 115.2(12) . . ?
O3A N5A Co1A 123.7(10) . . ?
H1AA C1A H1AB 108.4 . . ?
C2A C1A H1AA 110.1 . . ?
C2A C1A H1AB 110.1 . . ?
C2A C1A P1 108.1(10) . . ?
P1 C1A H1AA 110.1 . . ?
P1 C1A H1AB 110.1 . . ?
C2A N1A Co1A 124.7(5) . . ?
C2A N1A C6A 120.0 . . ?
C6A N1A Co1A 115.2(5) . . ?
N1A C2A C1A 113.6(8) . . ?
C3A C2A C1A 126.2(8) . . ?
C3A C2A N1A 120.0 . . ?
C2A C3A H3A 120.0 . . ?
C2A C3A C4A 120.0 . . ?
C4A C3A H3A 120.0 . . ?
C3A C4A H4A 120.0 . . ?
C5A C4A C3A 120.0 . . ?
C5A C4A H4A 120.0 . . ?
C4A C5A H5A 120.0 . . ?
C4A C5A C6A 120.0 . . ?
C6A C5A H5A 120.0 . . ?
N1A C6A C7 111.7(7) . . ?
C5A C6A N1A 120.0 . . ?
C5A C6A C7 128.0(7) . . ?
N4B Co1B N1B 151(3) . . ?
N4B Co1B P1 92(3) . . ?
N4B Co1B N3 95(4) . . ?
N5B Co1B N4B 106(5) . . ?
N5B Co1B N1B 100(4) . . ?
N5B Co1B P1 85(4) . . ?
N5B Co1B N3 129(4) . . ?
N1B Co1B P1 77(3) . . ?
N1B Co1B N3 78(3) . . ?
N3 Co1B P1 141.2(8) . . ?
O1B N4B Co1B 118(8) . . ?
O1B N4B O2B 115(5) . . ?
O2B N4B Co1B 124(7) . . ?
O3B N5B Co1B 129(10) . . ?
H1BA C1B H1BB 106.6 . . ?
C2B C1B H1BA 106.8 . . ?
C2B C1B H1BB 106.8 . . ?
C2B C1B P1 122(10) . . ?
P1 C1B H1BA 106.8 . . ?
P1 C1B H1BB 106.8 . . ?
C2B N1B Co1B 132(5) . . ?
C2B N1B C6B 111(2) . . ?
C6B N1B Co1B 113(4) . . ?
C1B C2B N1B 101(7) . . ?
C1B C2B C3B 126(8) . . ?
N1B C2B C3B 132(6) . . ?
C2B C3B H3B 122.2 . . ?
C4B C3B C2B 116(4) . . ?
C4B C3B H3B 122.2 . . ?
C3B C4B H4B 120.0 . . ?
C3B C4B C5B 120.0 . . ?
C5B C4B H4B 120.0 . . ?
C4B C5B H5B 118.0 . . ?
C6B C5B C4B 124(4) . . ?
C6B C5B H5B 118.0 . . ?
N1B C6B C7 108.5(18) . . ?
C5B C6B N1B 117(5) . . ?
C5B C6B C7 135(4) . . ?
C1A P1 Co1A 98.2(5) . . ?
C1A P1 C16A 107.2(7) . . ?
C1A P1 C20A 105.1(7) . . ?
C1B P1 Co1B 99(6) . . ?
C1B P1 C16B 112(6) . . ?
C1B P1 C20B 90(6) . . ?
C16A P1 Co1A 108.9(4) . . ?
C20A P1 Co1A 122.6(4) . . ?
C20A P1 C16A 112.6(6) . . ?
C16B P1 Co1B 122(2) . . ?
C20B P1 Co1B 112(2) . . ?
C20B P1 C16B 116(3) . . ?
N3 N2 C9 105.4(8) . . ?
N2 N3 Co1A 133.4(6) . . ?
N2 N3 Co1B 129.2(7) . . ?
N2 N3 C7 111.5(8) . . ?
C7 N3 Co1A 114.8(7) . . ?
C7 N3 Co1B 111.4(8) . . ?
N3 C7 C6A 116.4(8) . . ?
N3 C7 C6B 116.4(8) . . ?
N3 C7 C8 106.5(9) . . ?
C8 C7 C6A 137.1(8) . . ?
C8 C7 C6B 137.1(8) . . ?
C7 C8 H8 127.7 . . ?
C9 C8 C7 104.7(8) . . ?
C9 C8 H8 127.7 . . ?
N2 C9 C8 112.0(10) . . ?
N2 C9 C10 119.8(9) . . ?
C8 C9 C10 128.2(8) . . ?
C11 C10 C9 122.5(9) . . ?
C15 C10 C9 120.9(9) . . ?
C15 C10 C11 116.5(10) . . ?
C10 C11 H11 118.8 . . ?
C12 C11 C10 122.5(10) . . ?
C12 C11 H11 118.8 . . ?
C11 C12 H12 119.6 . . ?
C11 C12 C13 120.9(12) . . ?
C13 C12 H12 119.6 . . ?
C12 C13 H13 121.1 . . ?
C14 C13 C12 117.9(12) . . ?
C14 C13 H13 121.1 . . ?
C13 C14 H14 119.6 . . ?
C13 C14 C15 120.9(11) . . ?
C15 C14 H14 119.6 . . ?
C10 C15 H15 119.4 . . ?
C14 C15 C10 121.2(11) . . ?
C14 C15 H15 119.4 . . ?
C17A C16A P1 109.2(10) . . ?
C18A C16A P1 111.3(10) . . ?
C18A C16A C17A 108.4(12) . . ?
C19A C16A P1 111.3(10) . . ?
C19A C16A C17A 107.4(12) . . ?
C19A C16A C18A 109.2(12) . . ?
C16A C17A H17A 109.5 . . ?
C16A C17A H17B 109.5 . . ?
C16A C17A H17C 109.5 . . ?
H17A C17A H17B 109.5 . . ?
H17A C17A H17C 109.5 . . ?
H17B C17A H17C 109.5 . . ?
C16A C18A H18A 109.5 . . ?
C16A C18A H18B 109.5 . . ?
C16A C18A H18C 109.5 . . ?
H18A C18A H18B 109.5 . . ?
H18A C18A H18C 109.5 . . ?
H18B C18A H18C 109.5 . . ?
C16A C19A H19A 109.5 . . ?
C16A C19A H19B 109.5 . . ?
C16A C19A H19C 109.5 . . ?
H19A C19A H19B 109.5 . . ?
H19A C19A H19C 109.5 . . ?
H19B C19A H19C 109.5 . . ?
C21A C20A P1 107.8(8) . . ?
C22A C20A P1 112.7(9) . . ?
C22A C20A C21A 107.6(11) . . ?
C22A C20A C23A 109.7(10) . . ?
C23A C20A P1 111.1(9) . . ?
C23A C20A C21A 107.7(12) . . ?
C20A C21A H21A 109.3 . . ?
C20A C21A H21B 109.4 . . ?
C20A C21A H21C 109.8 . . ?
H21A C21A H21B 109.5 . . ?
H21A C21A H21C 109.5 . . ?
H21B C21A H21C 109.4 . . ?
C20A C22A H22A 109.7 . . ?
C20A C22A H22B 109.8 . . ?
C20A C22A H22C 108.9 . . ?
H22A C22A H22B 109.5 . . ?
H22A C22A H22C 109.5 . . ?
H22B C22A H22C 109.5 . . ?
C20A C23A H23A 109.2 . . ?
C20A C23A H23B 109.5 . . ?
C20A C23A H23C 109.7 . . ?
H23A C23A H23B 109.5 . . ?
H23A C23A H23C 109.5 . . ?
H23B C23A H23C 109.5 . . ?
C17B C16B P1 107(6) . . ?
C17B C16B C18B 106(3) . . ?
C18B C16B P1 130(6) . . ?
C19B C16B P1 98(5) . . ?
C19B C16B C17B 107(3) . . ?
C19B C16B C18B 107(3) . . ?
C16B C17B H17D 118.5 . . ?
C16B C17B H17E 114.7 . . ?
C16B C17B H17F 94.0 . . ?
H17D C17B H17E 109.5 . . ?
H17D C17B H17F 109.5 . . ?
H17E C17B H17F 109.5 . . ?
C16B C18B H18D 93.8 . . ?
C16B C18B H18E 130.2 . . ?
C16B C18B H18F 102.5 . . ?
H18D C18B H18E 109.5 . . ?
H18D C18B H18F 109.5 . . ?
H18E C18B H18F 109.5 . . ?
C16B C19B H19D 112.4 . . ?
C16B C19B H19E 104.1 . . ?
C16B C19B H19F 111.8 . . ?
H19D C19B H19E 109.5 . . ?
H19D C19B H19F 109.5 . . ?
H19E C19B H19F 109.5 . . ?
C21B C20B P1 114(6) . . ?
C22B C20B P1 112(5) . . ?
C22B C20B C21B 109(3) . . ?
C22B C20B C23B 109(3) . . ?
C23B C20B P1 105(6) . . ?
C23B C20B C21B 108(3) . . ?
C20B C21B H21D 109.6 . . ?
C20B C21B H21E 109.6 . . ?
C20B C21B H21F 109.1 . . ?
H21D C21B H21E 109.5 . . ?
H21D C21B H21F 109.5 . . ?
H21E C21B H21F 109.5 . . ?
C20B C22B H22D 109.3 . . ?
C20B C22B H22E 108.4 . . ?
C20B C22B H22F 110.8 . . ?
H22D C22B H22E 109.4 . . ?
H22D C22B H22F 109.5 . . ?
H22E C22B H22F 109.5 . . ?
C20B C23B H23D 108.7 . . ?
C20B C23B H23E 110.2 . . ?
C20B C23B H23F 109.6 . . ?
H23D C23B H23E 109.5 . . ?
H23D C23B H23F 109.5 . . ?
H23E C23B H23F 109.5 . . ?
N1S C2S C3S 165(10) . . ?
C2S C3S H3SA 115.4 . . ?
C2S C3S H3SB 94.8 . . ?
C2S C3S H3SC 117.0 . . ?
H3SA C3S H3SB 109.5 . . ?
H3SA C3S H3SC 109.5 . . ?
H3SB C3S H3SC 109.5 . . ?

loop_
_geom_bond_atom_site_label_1
_geom_bond_atom_site_label_2
_geom_bond_distance
_geom_bond_site_symmetry_2
_geom_bond_publ_flag
Co1A N4A 1.886(10) . ?
Co1A N5A 1.780(11) . ?
Co1A N1A 1.945(5) . ?
Co1A P1 2.257(4) . ?
Co1A N3 1.915(8) . ?
N4A O1A 1.244(15) . ?
N4A O2A 1.258(15) . ?
N5A O3A 1.178(13) . ?
C1A H1AA 0.9900 . ?
C1A H1AB 0.9900 . ?
C1A C2A 1.506(19) . ?
C1A P1 1.852(17) . ?
N1A C2A 1.3900 . ?
N1A C6A 1.3900 . ?
C2A C3A 1.3900 . ?
C3A H3A 0.9500 . ?
C3A C4A 1.3900 . ?
C4A H4A 0.9500 . ?
C4A C5A 1.3900 . ?
C5A H5A 0.9500 . ?
C5A C6A 1.3900 . ?
C6A C7 1.403(12) . ?
Co1B N4B 1.90(3) . ?
Co1B N5B 1.79(3) . ?
Co1B N1B 1.94(3) . ?
Co1B P1 2.299(12) . ?
Co1B N3 2.012(14) . ?
N4B O1B 1.26(3) . ?
N4B O2B 1.27(3) . ?
N5B O3B 0.95(11) . ?
C1B H1BA 0.9900 . ?
C1B H1BB 0.9900 . ?
C1B C2B 1.50(16) . ?
C1B P1 1.62(17) . ?
N1B C2B 1.41(7) . ?
N1B C6B 1.51(9) . ?
C2B C3B 1.22(7) . ?
C3B H3B 0.9500 . ?
C3B C4B 1.3900 . ?
C4B H4B 0.9500 . ?
C4B C5B 1.3900 . ?
C5B H5B 0.9500 . ?
C5B C6B 1.32(8) . ?
C6B C7 1.403(12) . ?
P1 C16A 1.877(14) . ?
P1 C20A 1.859(12) . ?
P1 C16B 2.08(7) . ?
P1 C20B 1.87(7) . ?
N2 N3 1.335(12) . ?
N2 C9 1.341(11) . ?
N3 C7 1.360(11) . ?
C7 C8 1.396(13) . ?
C8 H8 0.9500 . ?
C8 C9 1.369(14) . ?
C9 C10 1.475(15) . ?
C10 C11 1.392(14) . ?
C10 C15 1.388(13) . ?
C11 H11 0.9500 . ?
C11 C12 1.336(16) . ?
C12 H12 0.9500 . ?
C12 C13 1.395(17) . ?
C13 H13 0.9500 . ?
C13 C14 1.372(16) . ?
C14 H14 0.9500 . ?
C14 C15 1.377(16) . ?
C15 H15 0.9500 . ?
C16A C17A 1.530(16) . ?
C16A C18A 1.525(15) . ?
C16A C19A 1.526(14) . ?
C17A H17A 0.9800 . ?
C17A H17B 0.9800 . ?
C17A H17C 0.9800 . ?
C18A H18A 0.9800 . ?
C18A H18B 0.9800 . ?
C18A H18C 0.9800 . ?
C19A H19A 0.9800 . ?
C19A H19B 0.9800 . ?
C19A H19C 0.9800 . ?
C20A C21A 1.554(16) . ?
C20A C22A 1.531(14) . ?
C20A C23A 1.531(13) . ?
C21A H21A 0.9792 . ?
C21A H21B 0.9803 . ?
C21A H21C 0.9798 . ?
C22A H22A 0.9798 . ?
C22A H22B 0.9800 . ?
C22A H22C 0.9801 . ?
C23A H23A 0.9800 . ?
C23A H23B 0.9800 . ?
C23A H23C 0.9799 . ?
C16B C17B 1.54(2) . ?
C16B C18B 1.54(2) . ?
C16B C19B 1.54(2) . ?
C17B H17D 0.9800 . ?
C17B H17E 0.9801 . ?
C17B H17F 0.9800 . ?
C18B H18D 0.9799 . ?
C18B H18E 0.9800 . ?
C18B H18F 0.9800 . ?
C19B H19D 0.9800 . ?
C19B H19E 0.9800 . ?
C19B H19F 0.9801 . ?
C20B C21B 1.53(2) . ?
C20B C22B 1.53(2) . ?
C20B C23B 1.53(2) . ?
C21B H21D 0.9799 . ?
C21B H21E 0.9799 . ?
C21B H21F 0.9802 . ?
C22B H22D 0.9798 . ?
C22B H22E 0.9802 . ?
C22B H22F 0.9799 . ?
C23B H23D 0.9799 . ?
C23B H23E 0.9802 . ?
C23B H23F 0.9801 . ?
N1S C2S 1.15(3) . ?
C2S C3S 1.46(5) . ?
C3S H3SA 0.9799 . ?
C3S H3SB 0.9799 . ?
C3S H3SC 0.9800 . ?

loop_
_geom_hbond_atom_site_label_D
_geom_hbond_atom_site_label_H
_geom_hbond_atom_site_label_A
_geom_hbond_distance_DH
_geom_hbond_distance_HA
_geom_hbond_distance_DA
_geom_hbond_angle_DHA
_geom_hbond_site_symmetry_A
_geom_hbond_publ_flag
C3A H3A N2 0.95 2.62 3.539(12) 164.2 4_656 yes
C5A H5A O1A 0.95 2.41 3.331(12) 164.3 8_545 yes
C3B H3B N2 0.95 2.56 3.49(8) 166.2 4_656 yes
C8 H8 O1A 0.95 2.49 3.343(14) 149.4 8_545 yes
C8 H8 O1B 0.95 2.58 3.48(13) 158.5 8_545 yes
C19A H19A O2A 0.98 2.57 3.368(18) 138.9 . yes
C21A H21B N5A 0.98 2.61 3.371(18) 134.3 . yes
C17B H17E O2B 0.98 2.64 3.22(12) 118.0 5_655 yes
C19B H19F N4B 0.98 2.49 3.32(16) 142.9 . yes
C19B H19F O2B 0.98 2.62 3.59(15) 170.4 . yes
C23B H23F O1B 0.98 2.65 3.31(16) 125.0 . yes

loop_
_geom_torsion_atom_site_label_1
_geom_torsion_atom_site_label_2
_geom_torsion_atom_site_label_3
_geom_torsion_atom_site_label_4
_geom_torsion
_geom_torsion_site_symmetry_1
_geom_torsion_site_symmetry_2
_geom_torsion_site_symmetry_3
_geom_torsion_site_symmetry_4
_geom_torsion_publ_flag
Co1A N1A C2A C1A -9.2(9) . . . . ?
Co1A N1A C2A C3A 175.9(7) . . . . ?
Co1A N1A C6A C5A -176.3(6) . . . . ?
Co1A N1A C6A C7 -2.4(8) . . . . ?
Co1A P1 C16A C17A 26.2(10) . . . . ?
Co1A P1 C16A C18A 145.8(9) . . . . ?
Co1A P1 C16A C19A -92.1(9) . . . . ?
Co1A P1 C20A C21A -61.7(9) . . . . ?
Co1A P1 C20A C22A 179.8(8) . . . . ?
Co1A P1 C20A C23A 56.2(11) . . . . ?
Co1A N3 C7 C6A 6.2(12) . . . . ?
Co1A N3 C7 C8 -173.1(7) . . . . ?
N4A Co1A N5A O3A -168.1(12) . . . . ?
N5A Co1A N4A O1A 4.8(11) . . . . ?
N5A Co1A N4A O2A -176.4(9) . . . . ?
C1A C2A C3A C4A -174.1(10) . . . . ?
C1A P1 C16A C17A -79.2(11) . . . . ?
C1A P1 C16A C18A 40.4(12) . . . . ?
C1A P1 C16A C19A 162.5(10) . . . . ?
C1A P1 C20A C21A 48.8(11) . . . . ?
C1A P1 C20A C22A -69.8(11) . . . . ?
C1A P1 C20A C23A 166.6(11) . . . . ?
N1A Co1A N4A O1A -158.4(18) . . . . ?
N1A Co1A N4A O2A 20(3) . . . . ?
N1A Co1A N5A O3A 8.3(12) . . . . ?
N1A C2A C3A C4A 0.0 . . . . ?
N1A C6A C7 N3 -2.5(12) . . . . ?
N1A C6A C7 C8 176.6(11) . . . . ?
C2A C1A P1 Co1A -35.0(10) . . . . ?
C2A C1A P1 C16A 77.8(10) . . . . ?
C2A C1A P1 C20A -162.2(9) . . . . ?
C2A N1A C6A C5A 0.0 . . . . ?
C2A N1A C6A C7 173.9(9) . . . . ?
C2A C3A C4A C5A 0.0 . . . . ?
C3A C4A C5A C6A 0.0 . . . . ?
C4A C5A C6A N1A 0.0 . . . . ?
C4A C5A C6A C7 -172.9(10) . . . . ?
C5A C6A C7 N3 170.9(8) . . . . ?
C5A C6A C7 C8 -10.1(18) . . . . ?
C6A N1A C2A C1A 174.8(9) . . . . ?
C6A N1A C2A C3A 0.0 . . . . ?
C6A C7 C8 C9 -180.0(13) . . . . ?
Co1B N1B C2B C1B -15(8) . . . . ?
Co1B N1B C2B C3B 154(7) . . . . ?
Co1B N1B C6B C5B -161(6) . . . . ?
Co1B N1B C6B C7 22(3) . . . . ?
Co1B P1 C20B C21B -147(4) . . . . ?
Co1B P1 C20B C22B -24(4) . . . . ?
Co1B P1 C20B C23B 94(4) . . . . ?
Co1B N3 C7 C6B -28.1(12) . . . . ?
Co1B N3 C7 C8 152.5(8) . . . . ?
N4B Co1B N5B O3B 125(15) . . . . ?
N5B Co1B N4B O1B 166(11) . . . . ?
N5B Co1B N4B O2B -35(13) . . . . ?
C1B C2B C3B C4B 170(8) . . . . ?
C1B P1 C20B C21B -47(7) . . . . ?
C1B P1 C20B C22B 76(7) . . . . ?
C1B P1 C20B C23B -166(7) . . . . ?
N1B Co1B N4B O1B 15(17) . . . . ?
N1B Co1B N4B O2B 174(9) . . . . ?
N1B Co1B N5B O3B -69(15) . . . . ?
N1B C2B C3B C4B 2(6) . . . . ?
N1B C6B C7 N3 5(2) . . . . ?
N1B C6B C7 C8 -176(2) . . . . ?
C2B C1B P1 Co1B 26(11) . . . . ?
C2B C1B P1 C16B 156(9) . . . . ?
C2B C1B P1 C20B -86(11) . . . . ?
C2B N1B C6B C5B 0(3) . . . . ?
C2B N1B C6B C7 -177(2) . . . . ?
C2B C3B C4B C5B -1(2) . . . . ?
C3B C4B C5B C6B -1(3) . . . . ?
C4B C5B C6B N1B 1(5) . . . . ?
C4B C5B C6B C7 177(3) . . . . ?
C5B C6B C7 N3 -171(5) . . . . ?
C5B C6B C7 C8 8(6) . . . . ?
C6B N1B C2B C1B -172(7) . . . . ?
C6B N1B C2B C3B -2(4) . . . . ?
C6B C7 C8 C9 -180.0(13) . . . . ?
P1 Co1A N4A O1A 104.8(10) . . . . ?
P1 Co1A N4A O2A -76.3(9) . . . . ?
P1 Co1A N5A O3A 92.6(11) . . . . ?
P1 C1A C2A N1A 31.0(11) . . . . ?
P1 C1A C2A C3A -154.6(7) . . . . ?
P1 Co1B N4B O1B 80(11) . . . . ?
P1 Co1B N4B O2B -120(12) . . . . ?
P1 Co1B N5B O3B -145(15) . . . . ?
P1 C1B C2B N1B -12(12) . . . . ?
P1 C1B C2B C3B 177(8) . . . . ?
N2 N3 C7 C6A 179.8(9) . . . . ?
N2 N3 C7 C6B 179.8(9) . . . . ?
N2 N3 C7 C8 0.5(12) . . . . ?
N2 C9 C10 C11 -2.6(17) . . . . ?
N2 C9 C10 C15 175.3(10) . . . . ?
N3 Co1A N4A O1A -98.9(11) . . . . ?
N3 Co1A N4A O2A 80.0(10) . . . . ?
N3 Co1A N5A O3A -74.9(12) . . . . ?
N3 Co1B N4B O1B -61(11) . . . . ?
N3 Co1B N4B O2B 98(12) . . . . ?
N3 Co1B N5B O3B 13(18) . . . . ?
N3 N2 C9 C8 -0.7(12) . . . . ?
N3 N2 C9 C10 -178.9(9) . . . . ?
N3 C7 C8 C9 -0.8(11) . . . . ?
C7 C8 C9 N2 1.0(12) . . . . ?
C7 C8 C9 C10 179.0(11) . . . . ?
C8 C9 C10 C11 179.5(11) . . . . ?
C8 C9 C10 C15 -2.6(18) . . . . ?
C9 N2 N3 Co1A 172.1(8) . . . . ?
C9 N2 N3 Co1B -145.6(9) . . . . ?
C9 N2 N3 C7 0.1(13) . . . . ?
C9 C10 C11 C12 -179.3(12) . . . . ?
C9 C10 C15 C14 -176.9(11) . . . . ?
C10 C11 C12 C13 -4(2) . . . . ?
C11 C10 C15 C14 1.1(17) . . . . ?
C11 C12 C13 C14 1(2) . . . . ?
C12 C13 C14 C15 3(2) . . . . ?
C13 C14 C15 C10 -4(2) . . . . ?
C15 C10 C11 C12 2.7(19) . . . . ?
C16A P1 C20A C21A 165.2(9) . . . . ?
C16A P1 C20A C22A 46.6(11) . . . . ?
C16A P1 C20A C23A -77.0(11) . . . . ?
C20A P1 C16A C17A 165.7(9) . . . . ?
C20A P1 C16A C18A -74.7(11) . . . . ?
C20A P1 C16A C19A 47.4(10) . . . . ?
C16B P1 C20B C21B 68(4) . . . . ?
C16B P1 C20B C22B -169(4) . . . . ?
C16B P1 C20B C23B -51(4) . . . . ?

loop_
_twin_individual_id
_twin_individual_mass_fraction_refined
1 0.84(6)
2 0.16(6)
